data_7133675
loop_
_publ_author_name
'Rana, Samim Sohel'
'Manna, Surajit'
'Choudhury, Joyanta'

_publ_section_title
;
 Annulated oxazolium anion-&#x3c0;<sup>+</sup> AIEgens.
;
_journal_issue 78
_journal_name_full 'Chemical communications (Cambridge, England)'
_journal_page_first 10942
_journal_page_last 10945
_journal_paper_doi 10.1039/d4cc03079f
_journal_volume 60
_journal_year 2024
_chemical_formula_moiety '2(F6 P), 2(C26 H22 N O2), 0.7(C3 H7)'
_chemical_formula_sum 'C54.1 H46.9 F12 N2 O4 P2'
_chemical_formula_weight 1078.97
_space_group_crystal_system tetragonal
_space_group_IT_number 88
_space_group_name_Hall '-I 4ad'
_space_group_name_H-M_alt 'I 41/a :2'
_atom_sites_solution_hydrogens geom
_atom_sites_solution_primary dual
_audit_creation_date 2024-08-18
_audit_creation_method
;
Olex2 1.5-beta
(compiled 2024.02.16 svn.r378c4104 for OlexSys, GUI svn.r6928)
;
_audit_update_record
;
2024-09-02 deposited with the CCDC.	2024-09-03 downloaded from the CCDC.
;
_cell_angle_alpha 90
_cell_angle_beta 90
_cell_angle_gamma 90
_cell_formula_units_Z 16
_cell_length_a 32.0534(18)
_cell_length_b 32.0534(18)
_cell_length_c 19.7407(19)
_cell_measurement_reflns_used 2543
_cell_measurement_temperature 140.00
_cell_measurement_theta_max 21.37
_cell_measurement_theta_min 2.51
_cell_volume 20282(3)
_computing_cell_refinement 'SAINT V8.40B (?, 2016)'
_computing_data_collection 'Bruker APEX2'
_computing_data_reduction 'SAINT V8.40B (?, 2016)'
_computing_molecular_graphics 'Olex2 1.5-beta (Dolomanov et al., 2009)'
_computing_publication_material 'Olex2 1.5-beta (Dolomanov et al., 2009)'
_computing_structure_refinement 'SHELXL 2014/7 (Sheldrick, 2015)'
_computing_structure_solution 'SHELXT 2018/2 (Sheldrick, 2018)'
_diffrn_ambient_temperature 140.00
_diffrn_measured_fraction_theta_full 0.995
_diffrn_measured_fraction_theta_max 0.995
_diffrn_measurement_device_type 'Bruker APEX-II CCD'
_diffrn_measurement_method '\f and \w scans'
_diffrn_radiation_type MoK\a
_diffrn_radiation_wavelength 0.71073
_diffrn_reflns_av_R_equivalents 0.1796
_diffrn_reflns_av_unetI/netI 0.1203
_diffrn_reflns_Laue_measured_fraction_full 0.995
_diffrn_reflns_Laue_measured_fraction_max 0.995
_diffrn_reflns_limit_h_max 37
_diffrn_reflns_limit_h_min -38
_diffrn_reflns_limit_k_max 38
_diffrn_reflns_limit_k_min -37
_diffrn_reflns_limit_l_max 23
_diffrn_reflns_limit_l_min -23
_diffrn_reflns_number 53681
_diffrn_reflns_point_group_measured_fraction_full 0.995
_diffrn_reflns_point_group_measured_fraction_max 0.995
_diffrn_reflns_theta_full 25.115
_diffrn_reflns_theta_max 25.115
_diffrn_reflns_theta_min 1.756
_diffrn_source_current 1.0
_diffrn_source_power 0.05
_diffrn_source_voltage 50.0
_diffrn_standards_number 0
_exptl_absorpt_coefficient_mu 0.178
_exptl_absorpt_correction_T_max 0.7452
_exptl_absorpt_correction_T_min 0.3362
_exptl_absorpt_correction_type multi-scan
_exptl_absorpt_process_details
;
SADABS-2016/2 (Bruker,2016/2) was used for absorption correction.
wR2(int) was 0.1555 before and 0.0918 after correction.
The Ratio of minimum to maximum transmission is 0.4512.
The \l/2 correction factor is Not present.
;
_exptl_crystal_colour 'metallic light white'
_exptl_crystal_colour_lustre metallic
_exptl_crystal_colour_modifier light
_exptl_crystal_colour_primary white
_exptl_crystal_density_diffrn 1.413
_exptl_crystal_description block
_exptl_crystal_F_000 8888
_exptl_crystal_size_max 0.22
_exptl_crystal_size_mid 0.18
_exptl_crystal_size_min 0.05
_refine_diff_density_max 0.949
_refine_diff_density_min -0.546
_refine_diff_density_rms 0.083
_refine_ls_extinction_method none
_refine_ls_goodness_of_fit_ref 1.019
_refine_ls_hydrogen_treatment constr
_refine_ls_matrix_type full
_refine_ls_number_parameters 683
_refine_ls_number_reflns 9001
_refine_ls_number_restraints 44
_refine_ls_restrained_S_all 1.030
_refine_ls_R_factor_all 0.1544
_refine_ls_R_factor_gt 0.0793
_refine_ls_shift/su_max 0.000
_refine_ls_shift/su_mean 0.000
_refine_ls_structure_factor_coef Fsqd
_refine_ls_weighting_details 'w=1/[\s^2^(Fo^2^)+(0.1089P)^2^+64.0830P] where P=(Fo^2^+2Fc^2^)/3'
_refine_ls_weighting_scheme calc
_refine_ls_wR_factor_gt 0.1963
_refine_ls_wR_factor_ref 0.2538
_reflns_Friedel_coverage 0.000
_reflns_number_gt 4754
_reflns_number_total 9001
_reflns_threshold_expression 'I > 2\s(I)'
_cod_data_source_file d4cc03079f3.cif
_cod_data_source_block f2_a
_cod_depositor_comments 'Adding full bibliography for 7133671--7133675.cif.'
_cod_original_sg_symbol_H-M 'I 41/a'
_cod_original_formula_sum 'C54.10 H46.90 F12 N2 O4 P2'
_cod_database_code 7133675
_shelx_shelxl_version_number 2014/7
_shelx_space_group_comment
;
The symmetry employed for this shelxl refinement is uniquely defined
by the following loop, which should always be used as a source of
symmetry information in preference to the above space-group names.
They are only intended as comments.
;
_shelx_estimated_absorpt_t_max 0.991
_shelx_estimated_absorpt_t_min 0.962
_olex2_refinement_description
;
1. Fixed Uiso
 At 1.2 times of:
  All C(H) groups, All C(H,H) groups
 At 1.5 times of:
  All C(H,H,H) groups
2. Restrained distances
 C55-C54 = C54-C53
 1.52 with sigma of 0.02
 C55-C55_$1
 1.52 with sigma of 0.02
 C55-C53
 2.53 with sigma of 0.04
 C55-C54 \\sim C54-C53
 with sigma of 0.02
3. Uiso/Uaniso restraints and constraints
C55 \\sim C54 \\sim C53: within 2A with sigma of 0.04 and sigma for terminal
atoms of 0.08 within 2A
Uanis(C55) \\sim Ueq, Uanis(C54) \\sim Ueq, Uanis(C53) \\sim Ueq: with sigma of
0.001 and sigma for terminal atoms of 0.002
4. Rigid body (RIGU) restrains
 C55, C54, C53
 with sigma for 1-2 distances of 0.004 and sigma for 1-3 distances of 0.004
5. Others
 Fixed Sof: C55(0.7) H55A(0.7) H55B(0.7) C54(0.7) H54A(0.7) H54B(0.7) C53(0.7)
 H53A(0.7) H53B(0.7) H53C(0.7)
6.a Secondary CH2 refined with riding coordinates:
 C55(H55A,H55B), C54(H54A,H54B)
6.b Aromatic/amide H refined with riding coordinates:
 C8(H8), C5(H5), C30(H30), C7(H7), C46(H46), C47(H47), C21(H21), C33(H33),
 C49(H49), C32(H32), C42(H42), C45(H45), C44(H44), C15(H15), C25(H25), C43(H43),
  C51(H51), C22(H22), C52(H52), C19(H19), C24(H24), C50(H50), C18(H18),
 C23(H23), C16(H16), C17(H17)
6.c Idealised Me refined as rotating group:
 C13(H13A,H13B,H13C), C12(H12A,H12B,H12C), C37(H37A,H37B,H37C), C40(H40A,H40B,
 H40C), C38(H38A,H38B,H38C), C39(H39A,H39B,H39C), C53(H53A,H53B,H53C)
;
_olex2_submission_special_instructions 'No special instructions were received'

loop_
_space_group_symop_operation_xyz
'x, y, z'
'-x+1/2, -y, z+1/2'
'-y+3/4, x+1/4, z+1/4'
'y+3/4, -x+3/4, z+3/4'
'x+1/2, y+1/2, z+1/2'
'-x+1, -y+1/2, z+1'
'-y+5/4, x+3/4, z+3/4'
'y+5/4, -x+5/4, z+5/4'
'-x, -y, -z'
'x-1/2, y, -z-1/2'
'y-3/4, -x-1/4, -z-1/4'
'-y-3/4, x-3/4, -z-3/4'
'-x+1/2, -y+1/2, -z+1/2'
'x, y+1/2, -z'
'y-1/4, -x+1/4, -z+1/4'
'-y-1/4, x-1/4, -z-1/4'

loop_
_atom_site_label
_atom_site_type_symbol
_atom_site_fract_x
_atom_site_fract_y
_atom_site_fract_z
_atom_site_U_iso_or_equiv
_atom_site_adp_type
_atom_site_occupancy
_atom_site_site_symmetry_order
_atom_site_calc_flag
_atom_site_refinement_flags_posn
_atom_site_refinement_flags_adp
_atom_site_refinement_flags_occupancy
_atom_site_disorder_assembly
_atom_site_disorder_group
P1 P -0.15469(4) 0.56410(4) 0.34189(7) 0.0335(4) Uani 1 1 d . . . . .
P2 P -0.18878(5) 0.59672(5) 0.73312(7) 0.0382(4) Uani 1 1 d . . . . .
F12 F -0.17281(10) 0.59450(10) 0.28536(16) 0.0477(8) Uani 1 1 d . . . . .
F8 F -0.13711(10) 0.53373(10) 0.39904(15) 0.0480(9) Uani 1 1 d . . . . .
F10 F -0.19536(9) 0.57091(11) 0.38642(16) 0.0507(9) Uani 1 1 d . . . . .
O1 O -0.14956(10) 0.63793(10) 0.52029(17) 0.0318(8) Uani 1 1 d . . . . .
F11 F -0.17757(12) 0.52573(10) 0.30580(16) 0.0536(9) Uani 1 1 d . . . . .
O3 O 0.11852(10) 0.45190(11) 0.85646(17) 0.0343(9) Uani 1 1 d . . . . .
F9 F -0.13258(13) 0.60168(11) 0.37807(18) 0.0661(11) Uani 1 1 d . . . . .
O2 O -0.00144(11) 0.46248(11) 0.6066(2) 0.0452(10) Uani 1 1 d . . . . .
F7 F -0.11517(10) 0.55561(14) 0.29661(17) 0.0697(12) Uani 1 1 d . . . . .
N1 N -0.12551(12) 0.57620(12) 0.5441(2) 0.0267(9) Uani 1 1 d . . . . .
O4 O 0.12837(13) 0.67814(12) 0.7569(2) 0.0519(11) Uani 1 1 d . . . . .
N2 N 0.14465(13) 0.51288(13) 0.8307(2) 0.0317(10) Uani 1 1 d . . . . .
C1 C -0.11531(15) 0.61618(15) 0.5328(3) 0.0290(12) Uani 1 1 d . . . . .
C27 C 0.06909(15) 0.50677(16) 0.8318(2) 0.0309(12) Uani 1 1 d . . . . .
C11 C -0.18302(16) 0.61092(16) 0.5248(2) 0.0299(12) Uani 1 1 d . . . . .
C9 C -0.09415(15) 0.54706(16) 0.5609(2) 0.0289(12) Uani 1 1 d . . . . .
C8 C -0.10318(17) 0.50530(15) 0.5732(3) 0.0336(12) Uani 1 1 d . . . . .
H8 H -0.1311 0.4954 0.5713 0.040 Uiso 1 1 calc R U . . .
C4 C -0.05316(15) 0.56201(16) 0.5643(3) 0.0303(12) Uani 1 1 d . . . . .
C26 C 0.10973(16) 0.49115(16) 0.8386(3) 0.0313(12) Uani 1 1 d . . . . .
C10 C -0.16958(15) 0.57260(17) 0.5390(2) 0.0294(12) Uani 1 1 d . . . . .
C34 C 0.14276(16) 0.55509(17) 0.8131(2) 0.0325(12) Uani 1 1 d . . . . .
C41 C 0.03281(15) 0.47892(16) 0.8451(3) 0.0337(13) Uani 1 1 d . . . . .
F1 F -0.1639(2) 0.56242(17) 0.6960(2) 0.128(2) Uani 1 1 d . . . . .
C14 C -0.06931(16) 0.67632(17) 0.5139(3) 0.0384(14) Uani 1 1 d . . . . .
C20 C 0.00075(16) 0.61941(16) 0.5544(3) 0.0376(14) Uani 1 1 d . . . . .
C28 C 0.06542(15) 0.54792(16) 0.8150(2) 0.0312(12) Uani 1 1 d . . . . .
C2 C -0.07475(16) 0.63192(16) 0.5332(3) 0.0338(12) Uani 1 1 d . . . . .
C3 C -0.04376(16) 0.60500(16) 0.5510(3) 0.0324(12) Uani 1 1 d . . . . .
C36 C 0.16180(15) 0.44880(17) 0.8595(2) 0.0323(12) Uani 1 1 d . . . . .
F3 F -0.15879(15) 0.5924(2) 0.7933(2) 0.126(2) Uani 1 1 d . . . . .
C29 C 0.10248(16) 0.57253(16) 0.8050(3) 0.0329(12) Uani 1 1 d . . . . .
C48 C 0.02347(16) 0.56732(17) 0.8066(3) 0.0353(13) Uani 1 1 d . . . . .
C6 C -0.02998(17) 0.49238(17) 0.5907(3) 0.0352(13) Uani 1 1 d . . . . .
C35 C 0.17860(15) 0.48573(18) 0.8443(2) 0.0342(13) Uani 1 1 d . . . . .
C5 C -0.02074(16) 0.53342(16) 0.5798(3) 0.0341(12) Uani 1 1 d . . . . .
H5 H 0.0073 0.5428 0.5826 0.041 Uiso 1 1 calc R U . . .
C30 C 0.10049(17) 0.61441(17) 0.7855(3) 0.0365(13) Uani 1 1 d . . . . .
H30 H 0.0740 0.6269 0.7782 0.044 Uiso 1 1 calc R U . . .
F6 F -0.21982(13) 0.6008(2) 0.6724(2) 0.118(2) Uani 1 1 d . . . . .
C13 C -0.19418(16) 0.53401(17) 0.5443(3) 0.0362(13) Uani 1 1 d . . . . .
H13A H -0.1911 0.5223 0.5899 0.054 Uiso 1 1 calc R U . . .
H13B H -0.1842 0.5138 0.5108 0.054 Uiso 1 1 calc R U . . .
H13C H -0.2237 0.5402 0.5358 0.054 Uiso 1 1 calc R U . . .
F5 F -0.21703(18) 0.56444(18) 0.7698(3) 0.124(2) Uani 1 1 d . . . . .
C7 C -0.07128(17) 0.47884(17) 0.5881(3) 0.0402(14) Uani 1 1 d . . . . .
H7 H -0.0773 0.4503 0.5968 0.048 Uiso 1 1 calc R U . . .
C12 C -0.22452(16) 0.62928(17) 0.5142(3) 0.0373(13) Uani 1 1 d . . . . .
H12A H -0.2240 0.6470 0.4738 0.056 Uiso 1 1 calc R U . . .
H12B H -0.2322 0.6461 0.5538 0.056 Uiso 1 1 calc R U . . .
H12C H -0.2451 0.6070 0.5080 0.056 Uiso 1 1 calc R U . . .
C46 C 0.00432(16) 0.48896(17) 0.8954(3) 0.0362(13) Uani 1 1 d . . . . .
H46 H 0.0082 0.5134 0.9219 0.043 Uiso 1 1 calc R U . . .
C47 C -0.00458(17) 0.55126(19) 0.7598(3) 0.0411(14) Uani 1 1 d . . . . .
H47 H 0.0035 0.5285 0.7320 0.049 Uiso 1 1 calc R U . . .
C31 C 0.13534(19) 0.63777(17) 0.7766(3) 0.0400(14) Uani 1 1 d . . . . .
C37 C 0.17903(17) 0.40774(17) 0.8749(3) 0.0410(14) Uani 1 1 d . . . . .
H37A H 0.1623 0.3945 0.9104 0.062 Uiso 1 1 calc R U . . .
H37B H 0.2079 0.4108 0.8906 0.062 Uiso 1 1 calc R U . . .
H37C H 0.1785 0.3904 0.8340 0.062 Uiso 1 1 calc R U . . .
C21 C 0.02608(17) 0.61697(18) 0.4979(4) 0.0484(16) Uani 1 1 d . . . . .
H21 H 0.0151 0.6067 0.4564 0.058 Uiso 1 1 calc R U . . .
F2 F -0.1620(2) 0.62817(19) 0.6936(3) 0.143(2) Uani 1 1 d . . . . .
C40 C 0.04155(16) 0.47418(18) 0.6065(3) 0.0437(15) Uani 1 1 d . . . . .
H40A H 0.0464 0.4953 0.6415 0.066 Uiso 1 1 calc R U . . .
H40B H 0.0489 0.4857 0.5620 0.066 Uiso 1 1 calc R U . . .
H40C H 0.0588 0.4496 0.6157 0.066 Uiso 1 1 calc R U . . .
C33 C 0.17829(18) 0.57963(19) 0.8036(3) 0.0416(14) Uani 1 1 d . . . . .
H33 H 0.2052 0.5678 0.8097 0.050 Uiso 1 1 calc R U . . .
C49 C 0.01114(18) 0.60038(19) 0.8469(3) 0.0465(15) Uani 1 1 d . . . . .
H49 H 0.0298 0.6117 0.8795 0.056 Uiso 1 1 calc R U . . .
C32 C 0.17447(18) 0.62040(19) 0.7855(3) 0.0436(15) Uani 1 1 d . . . . .
H32 H 0.1987 0.6370 0.7791 0.052 Uiso 1 1 calc R U . . .
C42 C 0.02735(17) 0.44294(17) 0.8065(3) 0.0396(14) Uani 1 1 d . . . . .
H42 H 0.0469 0.4357 0.7724 0.048 Uiso 1 1 calc R U . . .
C45 C -0.02988(17) 0.46329(19) 0.9071(3) 0.0449(15) Uani 1 1 d . . . . .
H45 H -0.0495 0.4702 0.9414 0.054 Uiso 1 1 calc R U . . .
C44 C -0.03513(18) 0.4279(2) 0.8688(3) 0.0474(15) Uani 1 1 d . . . . .
H44 H -0.0584 0.4102 0.8770 0.057 Uiso 1 1 calc R U . . .
C38 C 0.22334(16) 0.49704(19) 0.8407(3) 0.0443(15) Uani 1 1 d . . . . .
H38A H 0.2304 0.5050 0.7942 0.066 Uiso 1 1 calc R U . . .
H38B H 0.2403 0.4731 0.8543 0.066 Uiso 1 1 calc R U . . .
H38C H 0.2289 0.5205 0.8712 0.066 Uiso 1 1 calc R U . . .
C15 C -0.0771(2) 0.68843(18) 0.4481(3) 0.0544(17) Uani 1 1 d . . . . .
H15 H -0.0863 0.6684 0.4160 0.065 Uiso 1 1 calc R U . . .
C25 C 0.01711(19) 0.63417(18) 0.6142(3) 0.0504(16) Uani 1 1 d . . . . .
H25 H 0.0002 0.6356 0.6536 0.060 Uiso 1 1 calc R U . . .
C43 C -0.00698(18) 0.4178(2) 0.8186(3) 0.0499(16) Uani 1 1 d . . . . .
H43 H -0.0112 0.3934 0.7921 0.060 Uiso 1 1 calc R U . . .
C51 C -0.0563(2) 0.6010(2) 0.7927(4) 0.0586(19) Uani 1 1 d . . . . .
H51 H -0.0834 0.6127 0.7879 0.070 Uiso 1 1 calc R U . . .
C22 C 0.06701(19) 0.62935(19) 0.5012(4) 0.0573(19) Uani 1 1 d . . . . .
H22 H 0.0842 0.6274 0.4621 0.069 Uiso 1 1 calc R U . . .
C52 C -0.04411(19) 0.5679(2) 0.7530(3) 0.0543(17) Uani 1 1 d . . . . .
H52 H -0.0630 0.5564 0.7209 0.065 Uiso 1 1 calc R U . . .
C19 C -0.05660(19) 0.70588(18) 0.5601(4) 0.0574(18) Uani 1 1 d . . . . .
H19 H -0.0514 0.6983 0.6059 0.069 Uiso 1 1 calc R U . . .
C24 C 0.0588(2) 0.6471(2) 0.6168(4) 0.067(2) Uani 1 1 d . . . . .
H24 H 0.0701 0.6577 0.6578 0.081 Uiso 1 1 calc R U . . .
C50 C -0.0289(2) 0.6170(2) 0.8393(4) 0.0564(18) Uani 1 1 d . . . . .
H50 H -0.0373 0.6398 0.8668 0.068 Uiso 1 1 calc R U . . .
C18 C -0.0514(2) 0.7474(2) 0.5389(5) 0.069(2) Uani 1 1 d . . . . .
H18 H -0.0422 0.7678 0.5704 0.083 Uiso 1 1 calc R U . . .
C23 C 0.0831(2) 0.6443(2) 0.5599(5) 0.066(2) Uani 1 1 d . . . . .
H23 H 0.1114 0.6529 0.5616 0.080 Uiso 1 1 calc R U . . .
C16 C -0.0717(2) 0.7297(2) 0.4282(4) 0.069(2) Uani 1 1 d . . . . .
H16 H -0.0766 0.7375 0.3824 0.083 Uiso 1 1 calc R U . . .
C17 C -0.0593(2) 0.7587(2) 0.4737(5) 0.069(2) Uani 1 1 d . . . . .
H17 H -0.0562 0.7870 0.4602 0.082 Uiso 1 1 calc R U . . .
C39 C 0.1637(2) 0.7034(2) 0.7430(4) 0.064(2) Uani 1 1 d . . . . .
H39A H 0.1810 0.6899 0.7084 0.096 Uiso 1 1 calc R U . . .
H39B H 0.1801 0.7071 0.7846 0.096 Uiso 1 1 calc R U . . .
H39C H 0.1545 0.7308 0.7266 0.096 Uiso 1 1 calc R U . . .
C55 C -0.0137(4) 0.7341(4) 0.7550(8) 0.119(5) Uani 0.7 1 d D U P . .
H55A H -0.0054 0.7159 0.7933 0.143 Uiso 0.7 1 calc R U P . .
H55B H -0.0078 0.7179 0.7133 0.143 Uiso 0.7 1 calc R U P . .
C54 C -0.0558(4) 0.7375(5) 0.7586(10) 0.144(5) Uani 0.7 1 d D U P . .
H54A H -0.0641 0.7587 0.7247 0.173 Uiso 0.7 1 calc R U P . .
H54B H -0.0624 0.7494 0.8036 0.173 Uiso 0.7 1 calc R U P . .
C53 C -0.0822(6) 0.7028(6) 0.7493(11) 0.182(6) Uani 0.7 1 d D U P . .
H53A H -0.0720 0.6859 0.7114 0.272 Uiso 0.7 1 calc R U P . .
H53B H -0.1106 0.7125 0.7393 0.272 Uiso 0.7 1 calc R U P . .
H53C H -0.0825 0.6859 0.7906 0.272 Uiso 0.7 1 calc R U P . .
F4 F -0.2157(2) 0.62989(18) 0.7706(2) 0.132(2) Uani 1 1 d . . . . .

loop_
_atom_site_aniso_label
_atom_site_aniso_U_11
_atom_site_aniso_U_22
_atom_site_aniso_U_33
_atom_site_aniso_U_23
_atom_site_aniso_U_13
_atom_site_aniso_U_12
P1 0.0376(8) 0.0390(8) 0.0239(7) 0.0018(6) 0.0000(6) 0.0040(6)
P2 0.0455(9) 0.0440(9) 0.0251(7) 0.0024(7) 0.0027(7) 0.0013(7)
F12 0.063(2) 0.0456(19) 0.0345(18) 0.0111(16) -0.0050(16) 0.0089(16)
F8 0.052(2) 0.060(2) 0.0320(17) 0.0107(16) -0.0015(16) 0.0157(16)
F10 0.0392(19) 0.081(2) 0.0320(17) -0.0018(17) 0.0035(15) 0.0142(17)
O1 0.0285(19) 0.034(2) 0.033(2) -0.0019(17) 0.0007(16) 0.0003(16)
F11 0.081(3) 0.046(2) 0.0334(18) -0.0036(16) -0.0094(18) -0.0080(18)
O3 0.030(2) 0.044(2) 0.0281(19) -0.0014(17) -0.0004(16) 0.0030(16)
F9 0.092(3) 0.060(2) 0.046(2) 0.0019(19) -0.013(2) -0.032(2)
O2 0.037(2) 0.043(2) 0.055(3) 0.013(2) -0.003(2) 0.0075(18)
F7 0.042(2) 0.132(4) 0.0360(19) 0.012(2) 0.0115(17) 0.020(2)
N1 0.028(2) 0.030(2) 0.022(2) -0.0046(19) 0.0038(19) -0.0024(18)
O4 0.063(3) 0.044(2) 0.048(3) 0.002(2) 0.006(2) -0.013(2)
N2 0.033(2) 0.041(3) 0.020(2) -0.003(2) 0.0033(19) 0.000(2)
C1 0.026(3) 0.031(3) 0.029(3) -0.003(2) 0.000(2) 0.001(2)
C27 0.031(3) 0.040(3) 0.022(3) 0.001(2) 0.001(2) 0.001(2)
C11 0.032(3) 0.038(3) 0.020(3) -0.002(2) 0.004(2) -0.005(2)
C9 0.027(3) 0.038(3) 0.022(3) -0.001(2) 0.002(2) 0.004(2)
C8 0.036(3) 0.030(3) 0.035(3) 0.005(2) 0.003(3) -0.003(2)
C4 0.029(3) 0.037(3) 0.025(3) -0.001(2) 0.000(2) -0.002(2)
C26 0.031(3) 0.040(3) 0.023(3) -0.002(2) -0.001(2) -0.003(2)
C10 0.023(3) 0.047(3) 0.018(2) -0.002(2) 0.005(2) -0.001(2)
C34 0.032(3) 0.048(3) 0.017(2) -0.006(2) 0.001(2) -0.004(2)
C41 0.028(3) 0.039(3) 0.035(3) 0.008(3) -0.005(2) 0.002(2)
F1 0.213(6) 0.127(4) 0.043(2) 0.003(3) 0.016(3) 0.112(4)
C14 0.032(3) 0.032(3) 0.051(4) -0.003(3) 0.006(3) 0.000(2)
C20 0.031(3) 0.030(3) 0.051(4) 0.006(3) -0.004(3) 0.001(2)
C28 0.028(3) 0.045(3) 0.020(2) -0.005(2) 0.003(2) 0.001(2)
C2 0.029(3) 0.034(3) 0.038(3) -0.005(3) 0.002(2) -0.003(2)
C3 0.034(3) 0.032(3) 0.031(3) 0.002(2) 0.001(2) -0.002(2)
C36 0.029(3) 0.050(3) 0.018(2) -0.003(2) 0.000(2) 0.001(2)
F3 0.075(3) 0.263(7) 0.041(2) -0.017(3) -0.020(2) 0.016(4)
C29 0.034(3) 0.040(3) 0.025(3) -0.004(2) 0.000(2) -0.005(2)
C48 0.031(3) 0.045(3) 0.029(3) 0.003(3) 0.005(2) 0.000(2)
C6 0.038(3) 0.039(3) 0.029(3) 0.002(3) -0.001(3) 0.006(2)
C35 0.026(3) 0.056(4) 0.021(3) -0.009(3) -0.002(2) 0.006(3)
C5 0.033(3) 0.036(3) 0.033(3) 0.003(3) 0.000(2) 0.001(2)
C30 0.039(3) 0.046(3) 0.025(3) 0.002(3) 0.005(2) -0.004(3)
F6 0.066(3) 0.254(7) 0.035(2) -0.004(3) -0.005(2) 0.050(4)
C13 0.031(3) 0.044(3) 0.033(3) 0.003(3) 0.001(3) -0.006(2)
F5 0.132(5) 0.136(5) 0.104(4) 0.043(4) 0.025(4) -0.056(4)
C7 0.044(3) 0.032(3) 0.044(3) 0.007(3) 0.006(3) -0.001(3)
C12 0.031(3) 0.046(3) 0.035(3) -0.003(3) 0.001(3) 0.004(2)
C46 0.039(3) 0.039(3) 0.030(3) 0.001(3) 0.004(3) 0.004(3)
C47 0.039(3) 0.050(4) 0.034(3) 0.001(3) 0.001(3) 0.002(3)
C31 0.058(4) 0.037(3) 0.025(3) -0.003(3) 0.008(3) -0.009(3)
C37 0.045(3) 0.051(4) 0.027(3) 0.000(3) -0.003(3) 0.014(3)
C21 0.034(3) 0.042(3) 0.069(4) -0.007(3) 0.011(3) -0.002(3)
F2 0.171(6) 0.130(5) 0.127(5) 0.048(4) 0.020(4) -0.075(4)
C40 0.034(3) 0.049(3) 0.048(4) 0.002(3) -0.006(3) 0.009(3)
C33 0.039(3) 0.054(4) 0.032(3) -0.007(3) 0.004(3) -0.008(3)
C49 0.045(4) 0.053(4) 0.041(3) 0.004(3) 0.002(3) 0.002(3)
C32 0.039(3) 0.058(4) 0.034(3) -0.004(3) 0.007(3) -0.016(3)
C42 0.039(3) 0.046(3) 0.033(3) -0.003(3) 0.006(3) -0.002(3)
C45 0.031(3) 0.056(4) 0.048(4) 0.008(3) 0.001(3) -0.001(3)
C44 0.036(3) 0.062(4) 0.044(4) 0.008(3) -0.011(3) -0.009(3)
C38 0.032(3) 0.058(4) 0.043(3) -0.001(3) 0.001(3) -0.003(3)
C15 0.078(5) 0.034(3) 0.051(4) -0.001(3) 0.020(4) -0.004(3)
C25 0.042(4) 0.049(4) 0.060(4) 0.016(3) -0.011(3) -0.008(3)
C43 0.045(4) 0.055(4) 0.049(4) -0.006(3) -0.001(3) -0.014(3)
C51 0.036(4) 0.077(5) 0.063(4) 0.026(4) 0.001(3) 0.016(3)
C22 0.035(4) 0.048(4) 0.089(6) 0.013(4) 0.012(4) -0.001(3)
C52 0.041(4) 0.069(5) 0.052(4) 0.018(4) -0.005(3) 0.000(3)
C19 0.058(4) 0.038(4) 0.076(5) -0.006(3) -0.017(4) -0.001(3)
C24 0.054(4) 0.064(5) 0.084(6) 0.034(4) -0.037(4) -0.013(3)
C50 0.050(4) 0.062(4) 0.057(4) 0.007(4) 0.020(4) 0.018(3)
C18 0.062(5) 0.032(4) 0.114(7) -0.014(4) -0.012(5) -0.006(3)
C23 0.031(4) 0.058(4) 0.110(7) 0.041(5) -0.010(4) -0.009(3)
C16 0.101(6) 0.042(4) 0.063(5) 0.014(4) 0.033(4) 0.006(4)
C17 0.069(5) 0.039(4) 0.098(6) 0.007(4) 0.025(5) -0.006(3)
C39 0.077(5) 0.050(4) 0.066(5) -0.004(4) 0.024(4) -0.025(3)
C55 0.119(5) 0.119(5) 0.118(5) 0.0004(10) 0.0002(10) 0.0008(10)
C54 0.144(5) 0.144(5) 0.144(5) -0.0003(10) 0.0004(10) 0.0005(10)
C53 0.181(7) 0.181(7) 0.182(7) 0.000(2) 0.001(2) 0.000(2)
F4 0.209(6) 0.131(5) 0.055(3) -0.018(3) 0.014(3) 0.091(4)

loop_
_atom_type_symbol
_atom_type_description
_atom_type_scat_dispersion_real
_atom_type_scat_dispersion_imag
_atom_type_scat_source
C C 0.0033 0.0016 'International Tables Vol C Tables 4.2.6.8 and 6.1.1.4'
H H 0.0000 0.0000 'International Tables Vol C Tables 4.2.6.8 and 6.1.1.4'
F F 0.0171 0.0103 'International Tables Vol C Tables 4.2.6.8 and 6.1.1.4'
N N 0.0061 0.0033 'International Tables Vol C Tables 4.2.6.8 and 6.1.1.4'
O O 0.0106 0.0060 'International Tables Vol C Tables 4.2.6.8 and 6.1.1.4'
P P 0.1023 0.0942 'International Tables Vol C Tables 4.2.6.8 and 6.1.1.4'

loop_
_geom_angle_atom_site_label_1
_geom_angle_atom_site_label_2
_geom_angle_atom_site_label_3
_geom_angle
_geom_angle_site_symmetry_1
_geom_angle_site_symmetry_3
_geom_angle_publ_flag
F12 P1 F8 179.2(2) . . ?
F12 P1 F11 89.50(18) . . ?
F8 P1 F11 90.45(19) . . ?
F10 P1 F12 90.25(18) . . ?
F10 P1 F8 88.99(18) . . ?
F10 P1 F11 88.6(2) . . ?
F9 P1 F12 90.8(2) . . ?
F9 P1 F8 89.2(2) . . ?
F9 P1 F10 90.8(2) . . ?
F9 P1 F11 179.3(2) . . ?
F9 P1 F7 91.6(2) . . ?
F7 P1 F12 90.07(19) . . ?
F7 P1 F8 90.68(19) . . ?
F7 P1 F10 177.6(2) . . ?
F7 P1 F11 89.0(2) . . ?
F1 P2 F6 91.5(3) . . ?
F1 P2 F5 92.8(4) . . ?
F1 P2 F4 177.3(4) . . ?
F3 P2 F1 88.8(3) . . ?
F3 P2 F6 179.2(3) . . ?
F3 P2 F5 86.8(3) . . ?
F3 P2 F2 95.9(4) . . ?
F3 P2 F4 92.4(3) . . ?
F5 P2 F6 92.5(3) . . ?
F5 P2 F4 84.8(3) . . ?
F2 P2 F1 86.4(4) . . ?
F2 P2 F6 84.9(3) . . ?
F2 P2 F5 177.2(3) . . ?
F2 P2 F4 95.9(4) . . ?
F4 P2 F6 87.4(3) . . ?
C1 O1 C11 107.6(4) . . ?
C26 O3 C36 106.8(4) . . ?
C6 O2 C40 117.6(4) . . ?
C1 N1 C9 119.9(4) . . ?
C1 N1 C10 107.9(4) . . ?
C9 N1 C10 132.2(4) . . ?
C31 O4 C39 117.6(5) . . ?
C26 N2 C34 120.0(4) . . ?
C26 N2 C35 107.6(4) . . ?
C34 N2 C35 132.3(4) . . ?
O1 C1 N1 109.4(4) . . ?
O1 C1 C2 125.7(5) . . ?
N1 C1 C2 124.9(5) . . ?
C26 C27 C41 119.6(5) . . ?
C28 C27 C26 116.6(5) . . ?
C28 C27 C41 123.7(5) . . ?
O1 C11 C12 116.3(4) . . ?
C10 C11 O1 109.9(4) . . ?
C10 C11 C12 133.8(5) . . ?
C8 C9 N1 122.0(5) . . ?
C8 C9 C4 121.1(5) . . ?
C4 C9 N1 117.0(4) . . ?
C9 C8 H8 120.6 . . ?
C7 C8 C9 118.8(5) . . ?
C7 C8 H8 120.6 . . ?
C9 C4 C3 121.1(5) . . ?
C9 C4 C5 118.5(5) . . ?
C5 C4 C3 120.4(5) . . ?
O3 C26 C27 123.9(5) . . ?
N2 C26 O3 110.3(4) . . ?
N2 C26 C27 125.8(5) . . ?
N1 C10 C13 126.6(5) . . ?
C11 C10 N1 105.2(4) . . ?
C11 C10 C13 128.1(5) . . ?
N2 C34 C29 116.7(4) . . ?
C33 C34 N2 122.9(5) . . ?
C33 C34 C29 120.4(5) . . ?
C46 C41 C27 120.1(5) . . ?
C46 C41 C42 120.1(5) . . ?
C42 C41 C27 119.8(5) . . ?
C15 C14 C2 119.4(5) . . ?
C19 C14 C2 121.7(6) . . ?
C19 C14 C15 119.0(6) . . ?
C21 C20 C3 120.3(5) . . ?
C25 C20 C3 120.5(5) . . ?
C25 C20 C21 119.2(5) . . ?
C27 C28 C29 119.4(5) . . ?
C27 C28 C48 120.5(5) . . ?
C29 C28 C48 120.0(5) . . ?
C1 C2 C14 117.1(5) . . ?
C3 C2 C1 116.9(5) . . ?
C3 C2 C14 126.0(5) . . ?
C4 C3 C20 119.1(4) . . ?
C2 C3 C4 120.2(5) . . ?
C2 C3 C20 120.7(5) . . ?
O3 C36 C37 116.8(5) . . ?
C35 C36 O3 109.2(5) . . ?
C35 C36 C37 133.9(5) . . ?
C34 C29 C28 121.4(5) . . ?
C30 C29 C34 116.8(5) . . ?
C30 C29 C28 121.8(5) . . ?
C47 C48 C28 120.2(5) . . ?
C49 C48 C28 120.9(5) . . ?
C49 C48 C47 118.8(5) . . ?
O2 C6 C5 124.7(5) . . ?
O2 C6 C7 115.3(5) . . ?
C5 C6 C7 120.0(5) . . ?
N2 C35 C38 125.7(5) . . ?
C36 C35 N2 106.1(4) . . ?
C36 C35 C38 128.2(5) . . ?
C4 C5 H5 120.1 . . ?
C6 C5 C4 119.8(5) . . ?
C6 C5 H5 120.1 . . ?
C29 C30 H30 119.1 . . ?
C31 C30 C29 121.9(5) . . ?
C31 C30 H30 119.1 . . ?
C10 C13 H13A 109.5 . . ?
C10 C13 H13B 109.5 . . ?
C10 C13 H13C 109.5 . . ?
H13A C13 H13B 109.5 . . ?
H13A C13 H13C 109.5 . . ?
H13B C13 H13C 109.5 . . ?
C8 C7 C6 121.9(5) . . ?
C8 C7 H7 119.1 . . ?
C6 C7 H7 119.1 . . ?
C11 C12 H12A 109.5 . . ?
C11 C12 H12B 109.5 . . ?
C11 C12 H12C 109.5 . . ?
H12A C12 H12B 109.5 . . ?
H12A C12 H12C 109.5 . . ?
H12B C12 H12C 109.5 . . ?
C41 C46 H46 120.0 . . ?
C41 C46 C45 120.0(5) . . ?
C45 C46 H46 120.0 . . ?
C48 C47 H47 119.5 . . ?
C52 C47 C48 121.0(6) . . ?
C52 C47 H47 119.5 . . ?
O4 C31 C32 124.3(5) . . ?
C30 C31 O4 115.1(5) . . ?
C30 C31 C32 120.6(5) . . ?
C36 C37 H37A 109.5 . . ?
C36 C37 H37B 109.5 . . ?
C36 C37 H37C 109.5 . . ?
H37A C37 H37B 109.5 . . ?
H37A C37 H37C 109.5 . . ?
H37B C37 H37C 109.5 . . ?
C20 C21 H21 119.8 . . ?
C22 C21 C20 120.4(6) . . ?
C22 C21 H21 119.8 . . ?
O2 C40 H40A 109.5 . . ?
O2 C40 H40B 109.5 . . ?
O2 C40 H40C 109.5 . . ?
H40A C40 H40B 109.5 . . ?
H40A C40 H40C 109.5 . . ?
H40B C40 H40C 109.5 . . ?
C34 C33 H33 119.9 . . ?
C32 C33 C34 120.2(6) . . ?
C32 C33 H33 119.9 . . ?
C48 C49 H49 120.2 . . ?
C48 C49 C50 119.5(6) . . ?
C50 C49 H49 120.2 . . ?
C31 C32 H32 120.0 . . ?
C33 C32 C31 120.1(5) . . ?
C33 C32 H32 120.0 . . ?
C41 C42 H42 120.4 . . ?
C43 C42 C41 119.2(5) . . ?
C43 C42 H42 120.4 . . ?
C46 C45 H45 120.2 . . ?
C44 C45 C46 119.6(6) . . ?
C44 C45 H45 120.2 . . ?
C45 C44 H44 119.7 . . ?
C45 C44 C43 120.6(6) . . ?
C43 C44 H44 119.7 . . ?
C35 C38 H38A 109.5 . . ?
C35 C38 H38B 109.5 . . ?
C35 C38 H38C 109.5 . . ?
H38A C38 H38B 109.5 . . ?
H38A C38 H38C 109.5 . . ?
H38B C38 H38C 109.5 . . ?
C14 C15 H15 119.6 . . ?
C14 C15 C16 120.7(6) . . ?
C16 C15 H15 119.6 . . ?
C20 C25 H25 120.1 . . ?
C20 C25 C24 119.8(7) . . ?
C24 C25 H25 120.1 . . ?
C42 C43 H43 119.8 . . ?
C44 C43 C42 120.5(6) . . ?
C44 C43 H43 119.8 . . ?
C52 C51 H51 120.3 . . ?
C50 C51 H51 120.3 . . ?
C50 C51 C52 119.3(6) . . ?
C21 C22 H22 119.8 . . ?
C23 C22 C21 120.4(7) . . ?
C23 C22 H22 119.8 . . ?
C47 C52 H52 119.9 . . ?
C51 C52 C47 120.2(6) . . ?
C51 C52 H52 119.9 . . ?
C14 C19 H19 120.4 . . ?
C14 C19 C18 119.2(7) . . ?
C18 C19 H19 120.4 . . ?
C25 C24 H24 120.2 . . ?
C23 C24 C25 119.6(7) . . ?
C23 C24 H24 120.2 . . ?
C49 C50 H50 119.4 . . ?
C51 C50 C49 121.1(6) . . ?
C51 C50 H50 119.4 . . ?
C19 C18 H18 119.6 . . ?
C17 C18 C19 120.8(7) . . ?
C17 C18 H18 119.6 . . ?
C22 C23 C24 120.5(6) . . ?
C22 C23 H23 119.8 . . ?
C24 C23 H23 119.8 . . ?
C15 C16 H16 119.9 . . ?
C17 C16 C15 120.2(7) . . ?
C17 C16 H16 119.9 . . ?
C18 C17 H17 120.0 . . ?
C16 C17 C18 120.0(7) . . ?
C16 C17 H17 120.0 . . ?
O4 C39 H39A 109.5 . . ?
O4 C39 H39B 109.5 . . ?
O4 C39 H39C 109.5 . . ?
H39A C39 H39B 109.5 . . ?
H39A C39 H39C 109.5 . . ?
H39B C39 H39C 109.5 . . ?
C55 C55 H55A 105.9 6_464 . ?
C55 C55 H55B 105.9 6_464 . ?
C55 C55 C54 125.8(19) 6_464 . ?
H55A C55 H55B 106.2 . . ?
C54 C55 H55A 105.9 . . ?
C54 C55 H55B 105.9 . . ?
C55 C54 H54A 106.9 . . ?
C55 C54 H54B 106.9 . . ?
C55 C54 C53 121.8(15) . . ?
H54A C54 H54B 106.7 . . ?
C53 C54 H54A 106.9 . . ?
C53 C54 H54B 106.9 . . ?
C54 C53 H53A 109.5 . . ?
C54 C53 H53B 109.5 . . ?
C54 C53 H53C 109.5 . . ?
H53A C53 H53B 109.5 . . ?
H53A C53 H53C 109.5 . . ?
H53B C53 H53C 109.5 . . ?

loop_
_geom_bond_atom_site_label_1
_geom_bond_atom_site_label_2
_geom_bond_distance
_geom_bond_site_symmetry_2
_geom_bond_publ_flag
P1 F12 1.591(3) . ?
P1 F8 1.593(3) . ?
P1 F10 1.587(3) . ?
P1 F11 1.599(3) . ?
P1 F9 1.570(4) . ?
P1 F7 1.574(4) . ?
P2 F1 1.544(4) . ?
P2 F3 1.534(4) . ?
P2 F6 1.564(4) . ?
P2 F5 1.554(5) . ?
P2 F2 1.536(5) . ?
P2 F4 1.556(5) . ?
O1 C1 1.323(6) . ?
O1 C11 1.381(6) . ?
O3 C26 1.337(6) . ?
O3 C36 1.392(6) . ?
O2 C6 1.361(6) . ?
O2 C40 1.428(6) . ?
N1 C1 1.342(6) . ?
N1 C9 1.411(6) . ?
N1 C10 1.421(6) . ?
O4 C31 1.370(7) . ?
O4 C39 1.420(7) . ?
N2 C26 1.328(6) . ?
N2 C34 1.398(7) . ?
N2 C35 1.419(6) . ?
C1 C2 1.395(7) . ?
C27 C26 1.402(7) . ?
C27 C41 1.489(7) . ?
C27 C28 1.365(7) . ?
C11 C10 1.331(7) . ?
C11 C12 1.470(7) . ?
C9 C8 1.391(7) . ?
C9 C4 1.400(7) . ?
C8 H8 0.9500 . ?
C8 C7 1.361(7) . ?
C4 C3 1.435(7) . ?
C4 C5 1.419(7) . ?
C10 C13 1.471(7) . ?
C34 C29 1.416(7) . ?
C34 C33 1.397(7) . ?
C41 C46 1.387(7) . ?
C41 C42 1.393(7) . ?
C14 C2 1.484(7) . ?
C14 C15 1.379(9) . ?
C14 C19 1.377(8) . ?
C20 C3 1.501(7) . ?
C20 C21 1.383(8) . ?
C20 C25 1.374(8) . ?
C28 C29 1.439(7) . ?
C28 C48 1.491(7) . ?
C2 C3 1.362(7) . ?
C36 C35 1.335(7) . ?
C36 C37 1.459(7) . ?
C29 C30 1.398(7) . ?
C48 C47 1.388(7) . ?
C48 C49 1.382(8) . ?
C6 C5 1.366(7) . ?
C6 C7 1.394(7) . ?
C35 C38 1.481(7) . ?
C5 H5 0.9500 . ?
C30 H30 0.9500 . ?
C30 C31 1.356(8) . ?
C13 H13A 0.9800 . ?
C13 H13B 0.9800 . ?
C13 H13C 0.9800 . ?
C7 H7 0.9500 . ?
C12 H12A 0.9800 . ?
C12 H12B 0.9800 . ?
C12 H12C 0.9800 . ?
C46 H46 0.9500 . ?
C46 C45 1.390(7) . ?
C47 H47 0.9500 . ?
C47 C52 1.381(8) . ?
C31 C32 1.383(8) . ?
C37 H37A 0.9800 . ?
C37 H37B 0.9800 . ?
C37 H37C 0.9800 . ?
C21 H21 0.9500 . ?
C21 C22 1.372(8) . ?
C40 H40A 0.9800 . ?
C40 H40B 0.9800 . ?
C40 H40C 0.9800 . ?
C33 H33 0.9500 . ?
C33 C32 1.360(8) . ?
C49 H49 0.9500 . ?
C49 C50 1.398(8) . ?
C32 H32 0.9500 . ?
C42 H42 0.9500 . ?
C42 C43 1.384(8) . ?
C45 H45 0.9500 . ?
C45 C44 1.373(8) . ?
C44 H44 0.9500 . ?
C44 C43 1.379(8) . ?
C38 H38A 0.9800 . ?
C38 H38B 0.9800 . ?
C38 H38C 0.9800 . ?
C15 H15 0.9500 . ?
C15 C16 1.390(8) . ?
C25 H25 0.9500 . ?
C25 C24 1.399(9) . ?
C43 H43 0.9500 . ?
C51 H51 0.9500 . ?
C51 C52 1.375(9) . ?
C51 C50 1.371(9) . ?
C22 H22 0.9500 . ?
C22 C23 1.357(10) . ?
C52 H52 0.9500 . ?
C19 H19 0.9500 . ?
C19 C18 1.406(9) . ?
C24 H24 0.9500 . ?
C24 C23 1.370(11) . ?
C50 H50 0.9500 . ?
C18 H18 0.9500 . ?
C18 C17 1.360(11) . ?
C23 H23 0.9500 . ?
C16 H16 0.9500 . ?
C16 C17 1.353(10) . ?
C17 H17 0.9500 . ?
C39 H39A 0.9800 . ?
C39 H39B 0.9800 . ?
C39 H39C 0.9800 . ?
C55 C55 1.346(16) 6_464 ?
C55 H55A 0.9900 . ?
C55 H55B 0.9900 . ?
C55 C54 1.357(12) . ?
C54 H54A 0.9900 . ?
C54 H54B 0.9900 . ?
C54 C53 1.410(12) . ?
C53 H53A 0.9800 . ?
C53 H53B 0.9800 . ?
C53 H53C 0.9800 . ?

loop_
_geom_torsion_atom_site_label_1
_geom_torsion_atom_site_label_2
_geom_torsion_atom_site_label_3
_geom_torsion_atom_site_label_4
_geom_torsion
_geom_torsion_site_symmetry_1
_geom_torsion_site_symmetry_2
_geom_torsion_site_symmetry_3
_geom_torsion_site_symmetry_4
_geom_torsion_publ_flag
O1 C1 C2 C14 -3.9(8) . . . . ?
O1 C1 C2 C3 176.3(5) . . . . ?
O1 C11 C10 N1 0.5(5) . . . . ?
O1 C11 C10 C13 -176.1(5) . . . . ?
O3 C36 C35 N2 -0.5(5) . . . . ?
O3 C36 C35 C38 -179.5(5) . . . . ?
O2 C6 C5 C4 -179.2(5) . . . . ?
O2 C6 C7 C8 179.6(5) . . . . ?
N1 C1 C2 C14 175.1(5) . . . . ?
N1 C1 C2 C3 -4.6(8) . . . . ?
N1 C9 C8 C7 179.0(5) . . . . ?
N1 C9 C4 C3 -0.3(7) . . . . ?
N1 C9 C4 C5 -178.9(4) . . . . ?
O4 C31 C32 C33 -178.3(5) . . . . ?
N2 C34 C29 C28 0.5(7) . . . . ?
N2 C34 C29 C30 -178.1(4) . . . . ?
N2 C34 C33 C32 179.1(5) . . . . ?
C1 O1 C11 C10 -0.8(5) . . . . ?
C1 O1 C11 C12 178.5(4) . . . . ?
C1 N1 C9 C8 179.9(5) . . . . ?
C1 N1 C9 C4 -0.3(7) . . . . ?
C1 N1 C10 C11 0.0(5) . . . . ?
C1 N1 C10 C13 176.7(5) . . . . ?
C1 C2 C3 C4 3.7(8) . . . . ?
C1 C2 C3 C20 -178.6(5) . . . . ?
C27 C41 C46 C45 179.0(5) . . . . ?
C27 C41 C42 C43 -178.7(5) . . . . ?
C27 C28 C29 C34 -0.8(7) . . . . ?
C27 C28 C29 C30 177.7(5) . . . . ?
C27 C28 C48 C47 -57.8(7) . . . . ?
C27 C28 C48 C49 119.6(6) . . . . ?
C11 O1 C1 N1 0.8(5) . . . . ?
C11 O1 C1 C2 180.0(5) . . . . ?
C9 N1 C1 O1 -177.9(4) . . . . ?
C9 N1 C1 C2 2.9(8) . . . . ?
C9 N1 C10 C11 177.0(5) . . . . ?
C9 N1 C10 C13 -6.3(8) . . . . ?
C9 C8 C7 C6 -0.5(8) . . . . ?
C9 C4 C3 C20 -179.2(5) . . . . ?
C9 C4 C3 C2 -1.5(8) . . . . ?
C9 C4 C5 C6 0.2(8) . . . . ?
C8 C9 C4 C3 179.4(5) . . . . ?
C8 C9 C4 C5 0.9(7) . . . . ?
C4 C9 C8 C7 -0.7(8) . . . . ?
C26 O3 C36 C35 0.5(5) . . . . ?
C26 O3 C36 C37 -177.0(4) . . . . ?
C26 N2 C34 C29 0.3(7) . . . . ?
C26 N2 C34 C33 -179.6(5) . . . . ?
C26 N2 C35 C36 0.3(5) . . . . ?
C26 N2 C35 C38 179.4(5) . . . . ?
C26 C27 C41 C46 120.1(6) . . . . ?
C26 C27 C41 C42 -60.5(7) . . . . ?
C26 C27 C28 C29 0.4(7) . . . . ?
C26 C27 C28 C48 -180.0(5) . . . . ?
C10 N1 C1 O1 -0.5(5) . . . . ?
C10 N1 C1 C2 -179.7(5) . . . . ?
C10 N1 C9 C8 3.2(8) . . . . ?
C10 N1 C9 C4 -177.0(5) . . . . ?
C34 N2 C26 O3 -178.9(4) . . . . ?
C34 N2 C26 C27 -0.8(8) . . . . ?
C34 N2 C35 C36 179.0(5) . . . . ?
C34 N2 C35 C38 -1.9(8) . . . . ?
C34 C29 C30 C31 -2.0(8) . . . . ?
C34 C33 C32 C31 0.1(8) . . . . ?
C41 C27 C26 O3 0.4(8) . . . . ?
C41 C27 C26 N2 -177.5(5) . . . . ?
C41 C27 C28 C29 178.2(5) . . . . ?
C41 C27 C28 C48 -2.2(8) . . . . ?
C41 C46 C45 C44 0.3(8) . . . . ?
C41 C42 C43 C44 -0.9(9) . . . . ?
C14 C2 C3 C4 -176.0(5) . . . . ?
C14 C2 C3 C20 1.7(9) . . . . ?
C14 C15 C16 C17 -1.2(11) . . . . ?
C14 C19 C18 C17 1.1(11) . . . . ?
C20 C21 C22 C23 -0.3(9) . . . . ?
C20 C25 C24 C23 -0.9(9) . . . . ?
C28 C27 C26 O3 178.3(5) . . . . ?
C28 C27 C26 N2 0.4(8) . . . . ?
C28 C27 C41 C46 -57.6(7) . . . . ?
C28 C27 C41 C42 121.8(6) . . . . ?
C28 C29 C30 C31 179.4(5) . . . . ?
C28 C48 C47 C52 177.7(5) . . . . ?
C28 C48 C49 C50 -178.0(5) . . . . ?
C2 C14 C15 C16 -179.0(6) . . . . ?
C2 C14 C19 C18 179.1(5) . . . . ?
C3 C4 C5 C6 -178.4(5) . . . . ?
C3 C20 C21 C22 -178.7(5) . . . . ?
C3 C20 C25 C24 179.3(5) . . . . ?
C36 O3 C26 N2 -0.3(5) . . . . ?
C36 O3 C26 C27 -178.5(5) . . . . ?
C29 C34 C33 C32 -0.9(8) . . . . ?
C29 C28 C48 C47 121.8(6) . . . . ?
C29 C28 C48 C49 -60.8(7) . . . . ?
C29 C30 C31 O4 179.5(5) . . . . ?
C29 C30 C31 C32 1.3(8) . . . . ?
C48 C28 C29 C34 179.5(5) . . . . ?
C48 C28 C29 C30 -1.9(8) . . . . ?
C48 C47 C52 C51 0.3(9) . . . . ?
C48 C49 C50 C51 0.3(9) . . . . ?
C35 N2 C26 O3 0.0(5) . . . . ?
C35 N2 C26 C27 178.1(5) . . . . ?
C35 N2 C34 C29 -178.3(5) . . . . ?
C35 N2 C34 C33 1.8(8) . . . . ?
C5 C4 C3 C20 -0.7(7) . . . . ?
C5 C4 C3 C2 177.1(5) . . . . ?
C5 C6 C7 C8 1.5(9) . . . . ?
C30 C31 C32 C33 -0.3(8) . . . . ?
C7 C6 C5 C4 -1.4(8) . . . . ?
C12 C11 C10 N1 -178.7(5) . . . . ?
C12 C11 C10 C13 4.7(10) . . . . ?
C46 C41 C42 C43 0.7(8) . . . . ?
C46 C45 C44 C43 -0.5(9) . . . . ?
C47 C48 C49 C50 -0.5(8) . . . . ?
C37 C36 C35 N2 176.5(5) . . . . ?
C37 C36 C35 C38 -2.6(10) . . . . ?
C21 C20 C3 C4 87.8(7) . . . . ?
C21 C20 C3 C2 -89.9(7) . . . . ?
C21 C20 C25 C24 1.0(9) . . . . ?
C21 C22 C23 C24 0.3(10) . . . . ?
C40 O2 C6 C5 -5.4(8) . . . . ?
C40 O2 C6 C7 176.7(5) . . . . ?
C33 C34 C29 C28 -179.6(5) . . . . ?
C33 C34 C29 C30 1.8(7) . . . . ?
C49 C48 C47 C52 0.2(8) . . . . ?
C42 C41 C46 C45 -0.4(8) . . . . ?
C45 C44 C43 C42 0.8(9) . . . . ?
C15 C14 C2 C1 -67.6(7) . . . . ?
C15 C14 C2 C3 112.1(7) . . . . ?
C15 C14 C19 C18 -0.9(9) . . . . ?
C15 C16 C17 C18 1.4(11) . . . . ?
C25 C20 C3 C4 -90.5(6) . . . . ?
C25 C20 C3 C2 91.8(7) . . . . ?
C25 C20 C21 C22 -0.4(9) . . . . ?
C25 C24 C23 C22 0.3(10) . . . . ?
C52 C51 C50 C49 0.2(10) . . . . ?
C19 C14 C2 C1 112.5(6) . . . . ?
C19 C14 C2 C3 -67.8(8) . . . . ?
C19 C14 C15 C16 1.0(9) . . . . ?
C19 C18 C17 C16 -1.3(12) . . . . ?
C50 C51 C52 C47 -0.5(10) . . . . ?
C39 O4 C31 C30 -176.4(5) . . . . ?
C39 O4 C31 C32 1.7(8) . . . . ?
C55 C55 C54 C53 171.5(14) 6_464 . . . ?
